data_7705289
loop_
_publ_author_name
'Qu, Di'
'Liu, Xiaoting'
'Duan, Fengxue'
'Xue, Rong'
'Li, Bao'
'Wu, Lixin'

_publ_section_title
;
 {VMo<sub>9</sub>O<sub>31</sub>[RC(CH<sub>2</sub>O)<sub>3</sub>]}<sup>6-</sup>:
 the first class of triol ligand covalently-decorated Keggin-type
 polyoxomolybdates.
;
_journal_issue 37
_journal_name_full 'Dalton transactions (Cambridge, England : 2003)'
_journal_page_first 12950
_journal_page_last 12954
_journal_paper_doi 10.1039/d0dt02506b
_journal_volume 49
_journal_year 2020
_chemical_formula_moiety 'C5 H9 Mo9 O35 V, 9(H2 O), 6(N H4)'
_chemical_formula_sum 'C5 H51 Mo9 N6 O44 V'
_chemical_formula_weight 1813.92
_space_group_crystal_system orthorhombic
_space_group_IT_number 36
_space_group_name_Hall 'C 2c -2'
_space_group_name_H-M_alt 'C m c 21'
_atom_sites_solution_hydrogens mixed
_audit_creation_method SHELXL-2014/7
_audit_update_record
;
2020-08-06 deposited with the CCDC.	2020-08-27 downloaded from the CCDC.
;
_cell_angle_alpha 90
_cell_angle_beta 90
_cell_angle_gamma 90
_cell_formula_units_Z 4
_cell_length_a 13.8761(9)
_cell_length_b 16.0198(10)
_cell_length_c 20.6578(13)
_cell_measurement_reflns_used 9842
_cell_measurement_temperature 293(2)
_cell_measurement_theta_max 27.50
_cell_measurement_theta_min 2.73
_cell_volume 4592.1(5)
_computing_cell_refinement 'Bruker D8 Venture'
_computing_data_collection 'Bruker D8 Venture'
_computing_data_reduction 'Bruker D8 Venture'
_computing_molecular_graphics 'Bruker SHELXTL'
_computing_publication_material 'Bruker SHELXTL'
_computing_structure_refinement 'SHELXL-2014/7 (Sheldrick, 2014)'
_computing_structure_solution 'SHELXS-2014/7 (Sheldrick, 2014)'
_diffrn_ambient_temperature 293(2)
_diffrn_measured_fraction_theta_full 0.997
_diffrn_measured_fraction_theta_max 0.996
_diffrn_measurement_device_type 'D8 VENTURE PHOTON II'
_diffrn_measurement_method 'phi and omega scans'
_diffrn_radiation_type MoK\a
_diffrn_radiation_wavelength 0.71073
_diffrn_reflns_av_R_equivalents 0.0328
_diffrn_reflns_av_unetI/netI 0.0307
_diffrn_reflns_Laue_measured_fraction_full 0.997
_diffrn_reflns_Laue_measured_fraction_max 0.996
_diffrn_reflns_limit_h_max 18
_diffrn_reflns_limit_h_min -18
_diffrn_reflns_limit_k_max 20
_diffrn_reflns_limit_k_min -20
_diffrn_reflns_limit_l_max 24
_diffrn_reflns_limit_l_min -26
_diffrn_reflns_number 23232
_diffrn_reflns_point_group_measured_fraction_full 0.997
_diffrn_reflns_point_group_measured_fraction_max 0.997
_diffrn_reflns_theta_full 25.242
_diffrn_reflns_theta_max 27.531
_diffrn_reflns_theta_min 2.727
_diffrn_source 'fine-focus sealed tube'
_exptl_absorpt_coefficient_mu 2.686
_exptl_absorpt_correction_T_max 0.775
_exptl_absorpt_correction_T_min 0.722
_exptl_absorpt_correction_type multi-scan
_exptl_absorpt_process_details 'SADABS; Bruker, 2014'
_exptl_crystal_colour yellow-green
_exptl_crystal_density_diffrn 2.624
_exptl_crystal_description block
_exptl_crystal_F_000 3504
_exptl_crystal_size_max 0.130
_exptl_crystal_size_mid 0.120
_exptl_crystal_size_min 0.100
_refine_diff_density_max 1.028
_refine_diff_density_min -0.891
_refine_diff_density_rms 0.122
_refine_ls_abs_structure_details
;
 Refined as an inversion twin.
;
_refine_ls_abs_structure_Flack 0.47(5)
_refine_ls_extinction_method none
_refine_ls_goodness_of_fit_ref 1.075
_refine_ls_hydrogen_treatment constr
_refine_ls_matrix_type full
_refine_ls_number_parameters 324
_refine_ls_number_reflns 5282
_refine_ls_number_restraints 1
_refine_ls_restrained_S_all 1.075
_refine_ls_R_factor_all 0.0278
_refine_ls_R_factor_gt 0.0260
_refine_ls_shift/su_max 0.001
_refine_ls_shift/su_mean 0.000
_refine_ls_structure_factor_coef Fsqd
_refine_ls_weighting_details 'w=1/[\s^2^(Fo^2^)+(0.0377P)^2^+10.1667P] where P=(Fo^2^+2Fc^2^)/3'
_refine_ls_weighting_scheme calc
_refine_ls_wR_factor_gt 0.0677
_refine_ls_wR_factor_ref 0.0693
_reflns_Friedel_coverage 0.946
_reflns_Friedel_fraction_full 0.998
_reflns_Friedel_fraction_max 0.997
_reflns_number_gt 5075
_reflns_number_total 5282
_reflns_threshold_expression 'I > 2\s(I)'
_cod_data_source_file d0dt02506b2.cif
_cod_data_source_block mo_LXT0711_10_0m
_cod_depositor_comments 'Adding full bibliography for 7705288--7705290.cif.'
_cod_database_code 7705289
_shelx_shelxl_version_number 2014/7
_shelx_space_group_comment
;
The symmetry employed for this shelxl refinement is uniquely defined
by the following loop, which should always be used as a source of
symmetry information in preference to the above space-group names.
They are only intended as comments.
;
_shelx_estimated_absorpt_t_min 0.722
_shelx_estimated_absorpt_t_max 0.775

loop_
_space_group_symop_operation_xyz
'x, y, z'
'-x, -y, z+1/2'
'-x, y, z'
'x, -y, z+1/2'
'x+1/2, y+1/2, z'
'-x+1/2, -y+1/2, z+1/2'
'-x+1/2, y+1/2, z'
'x+1/2, -y+1/2, z+1/2'

loop_
_atom_site_label
_atom_site_type_symbol
_atom_site_fract_x
_atom_site_fract_y
_atom_site_fract_z
_atom_site_U_iso_or_equiv
_atom_site_adp_type
_atom_site_occupancy
_atom_site_site_symmetry_order
_atom_site_calc_flag
_atom_site_refinement_flags_posn
_atom_site_refinement_flags_adp
_atom_site_refinement_flags_occupancy
_atom_site_disorder_assembly
_atom_site_disorder_group
N3 N 0.5000 0.6143(6) 0.8087(5) 0.045(2) Uani 1 2 d S T P . .
H3A H 0.5000 0.5656 0.7879 0.053 Uiso 1 2 d R U P . .
H3B H 0.5524 0.6179 0.8334 0.053 Uiso 0.5 1 d R U P . .
H3C H 0.4476 0.6179 0.8334 0.053 Uiso 0.5 1 d R U P . .
H3D H 0.5000 0.6567 0.7794 0.053 Uiso 1 2 d R U P . .
C1 C 0.5903(5) 0.3323(4) 0.6346(3) 0.0283(13) Uani 1 1 d . . . . .
H1A H 0.6466 0.3271 0.6622 0.034 Uiso 1 1 calc R U . . .
H1B H 0.5898 0.2849 0.6054 0.034 Uiso 1 1 calc R U . . .
C2 C 0.5000 0.4012(6) 0.7259(5) 0.0275(18) Uani 1 2 d S T P A .
H2A H 0.4435 0.3962 0.7533 0.033 Uiso 0.5 1 calc R U P . .
H2B H 0.5565 0.3962 0.7533 0.033 Uiso 0.5 1 calc R U P . .
C3 C 0.5000 0.3298(5) 0.6765(4) 0.0264(17) Uani 1 2 d S T P . .
C4 C 0.496(4) 0.2466(9) 0.7133(7) 0.048(5) Uani 0.5 1 d . . P A -1
H4A H 0.4975 0.2024 0.6812 0.058 Uiso 0.5 1 calc R U P A -1
H4B H 0.5556 0.2421 0.7378 0.058 Uiso 0.5 1 calc R U P A -1
O21 O 0.4264(12) 0.2299(9) 0.7526(8) 0.069(4) Uani 0.5 1 d . . P A -1
H21 H 0.4324 0.2578 0.7856 0.104 Uiso 0.5 1 calc R U P A -1
Mo1 Mo 0.62109(4) 0.75957(3) 0.66155(3) 0.02666(13) Uani 1 1 d . . . . .
Mo2 Mo 0.75821(4) 0.65639(3) 0.52416(3) 0.02894(13) Uani 1 1 d . . . . .
Mo3 Mo 0.63666(4) 0.56810(4) 0.40100(3) 0.02987(14) Uani 1 1 d . . . . .
Mo4 Mo 0.5000 0.42671(4) 0.51749(4) 0.02212(16) Uani 1 2 d S T P . .
Mo5 Mo 0.62843(3) 0.52251(3) 0.64772(2) 0.02155(12) Uani 1 1 d . . . . .
N1 N 0.7147(6) 0.9041(4) 0.5112(4) 0.0509(18) Uani 1 1 d . . . . .
H1C H 0.7284 0.9009 0.4692 0.061 Uiso 1 1 d R U . . .
H1D H 0.7526 0.9421 0.5297 0.061 Uiso 1 1 d R U . . .
H1E H 0.7246 0.8547 0.5297 0.061 Uiso 1 1 d R U . . .
H1F H 0.6520 0.9192 0.5163 0.061 Uiso 1 1 d R U . . .
N2 N 0.5000 0.1668(8) 0.4356(8) 0.072(4) Uani 1 2 d S T P . .
H2C H 0.5000 0.1747 0.3929 0.087 Uiso 1 2 d R U P . .
H2D H 0.5524 0.1382 0.4469 0.087 Uiso 0.5 1 d R U P . .
H2E H 0.4476 0.1382 0.4469 0.087 Uiso 0.5 1 d R U P . .
H2F H 0.5000 0.2171 0.4560 0.087 Uiso 1 2 d R U P . .
O26 O 0.6031(7) 0.8278(5) 0.3977(5) 0.081(2) Uani 1 1 d . . . . .
H26A H 0.6042 0.7767 0.3867 0.122 Uiso 1 1 d R U . . .
H26B H 0.6056 0.8333 0.4387 0.122 Uiso 1 1 d R U . . .
O1 O 0.5000 0.7601(4) 0.7079(3) 0.0277(13) Uani 1 2 d S T P . .
O2 O 0.6996(4) 0.7659(3) 0.7258(3) 0.0379(12) Uani 1 1 d . . . . .
O3 O 0.6164(4) 0.8601(3) 0.6328(3) 0.0412(13) Uani 1 1 d . . . . .
O4 O 0.7013(3) 0.7162(3) 0.5943(2) 0.0313(10) Uani 1 1 d . . . . .
O5 O 0.5000 0.7242(4) 0.5901(3) 0.0266(13) Uani 1 2 d S T P . .
O6 O 0.6090(3) 0.6232(3) 0.6810(2) 0.0273(10) Uani 1 1 d . . . . .
O7 O 0.8722(4) 0.6351(4) 0.5517(3) 0.0444(14) Uani 1 1 d . . . . .
O8 O 0.7756(4) 0.7412(3) 0.4748(3) 0.0423(13) Uani 1 1 d . . . . .
O9 O 0.7504(4) 0.5732(3) 0.4564(2) 0.0322(11) Uani 1 1 d . . . . .
O10 O 0.6001(3) 0.6495(3) 0.4891(2) 0.0272(9) Uani 1 1 d . . . . .
O11 O 0.7054(3) 0.5513(3) 0.5829(2) 0.0276(9) Uani 1 1 d . . . . .
O12 O 0.6571(5) 0.6579(3) 0.3587(3) 0.0449(13) Uani 1 1 d . . . . .
O13 O 0.6733(4) 0.4913(4) 0.3498(3) 0.0424(12) Uani 1 1 d . . . . .
O14 O 0.5000 0.5629(4) 0.3903(3) 0.0338(15) Uani 1 2 d S T P . .
O15 O 0.4022(3) 0.4704(3) 0.4732(2) 0.0280(9) Uani 1 1 d . . . . .
O16 O 0.5000 0.3243(4) 0.4980(4) 0.0360(16) Uani 1 2 d S T P . .
O17 O 0.5980(3) 0.4087(3) 0.5971(2) 0.0235(8) Uani 1 1 d . . . . .
O18 O 0.5000 0.5479(4) 0.5794(3) 0.0227(12) Uani 1 2 d S T P . .
O19 O 0.5000 0.4822(3) 0.6958(3) 0.0214(12) Uani 1 2 d S T P . .
O20 O 0.7014(3) 0.4728(3) 0.7019(2) 0.0309(10) Uani 1 1 d . . . . .
O22 O 0.5000 0.9547(16) 0.5289(13) 0.191(11) Uani 1 2 d S T P . .
H22A H 0.5000 0.9314 0.5658 0.286 Uiso 1 2 d R U P . .
H22B H 0.4550 0.9193 0.5067 0.286 Uiso 0.5 1 d R U P . .
O23 O 0.8614(6) 0.7677(7) 0.3551(4) 0.094(3) Uani 1 1 d . . . . .
H23A H 0.8458 0.7898 0.3910 0.140 Uiso 1 1 d R U . . .
H23B H 0.8104 0.7436 0.3422 0.140 Uiso 1 1 d R U . . .
O24 O 0.5977(5) 0.0353(5) 0.6679(5) 0.071(2) Uani 1 1 d . . . . .
H24A H 0.6068 0.0644 0.6340 0.107 Uiso 1 1 d R U . . .
H24B H 0.6033 -0.0159 0.6579 0.107 Uiso 1 1 d R U . . .
O25 O 0.6187(17) 0.9246(12) 0.7965(9) 0.254(12) Uani 1 1 d . . . . .
H25A H 0.5878 0.9369 0.7623 0.381 Uiso 1 1 d R U . . .
H25B H 0.6182 0.8715 0.7976 0.381 Uiso 1 1 d R U . . .
N4 N 0.8013(6) 0.3839(5) 0.2790(4) 0.0564(19) Uani 1 1 d . . . . .
H4C H 0.7927 0.3912 0.2367 0.068 Uiso 1 1 d R U . . .
H4D H 0.8620 0.3960 0.2894 0.068 Uiso 1 1 d R U . . .
H4E H 0.7889 0.3310 0.2893 0.068 Uiso 1 1 d R U . . .
H4F H 0.7608 0.4181 0.3013 0.068 Uiso 1 1 d R U . . .
V1 V 0.5000 0.64519(8) 0.53594(7) 0.0214(3) Uani 1 2 d S T P . .

loop_
_atom_site_aniso_label
_atom_site_aniso_U_11
_atom_site_aniso_U_22
_atom_site_aniso_U_33
_atom_site_aniso_U_23
_atom_site_aniso_U_13
_atom_site_aniso_U_12
N3 0.051(6) 0.044(5) 0.039(5) -0.002(4) 0.000 0.000
C1 0.034(3) 0.021(3) 0.029(4) 0.003(3) -0.001(3) 0.004(2)
C2 0.032(5) 0.025(4) 0.025(5) 0.005(4) 0.000 0.000
C3 0.037(5) 0.023(4) 0.020(4) 0.003(3) 0.000 0.000
C4 0.066(12) 0.034(7) 0.044(7) 0.015(6) 0.01(2) 0.031(17)
O21 0.082(10) 0.062(10) 0.064(10) 0.020(7) 0.015(8) -0.013(7)
Mo1 0.0339(3) 0.0244(3) 0.0217(3) -0.0035(2) -0.0005(2) -0.0055(2)
Mo2 0.0303(3) 0.0310(3) 0.0255(3) -0.0019(3) 0.0060(2) -0.0077(2)
Mo3 0.0392(3) 0.0324(3) 0.0181(3) -0.0023(2) 0.0059(2) -0.0029(2)
Mo4 0.0276(3) 0.0215(3) 0.0173(3) -0.0016(3) 0.000 0.000
Mo5 0.0233(2) 0.0228(2) 0.0186(3) -0.0001(2) -0.00070(19) -0.00093(17)
N1 0.056(4) 0.048(4) 0.048(5) 0.002(4) 0.008(4) -0.007(3)
N2 0.081(9) 0.060(7) 0.076(9) -0.009(7) 0.000 0.000
O26 0.102(6) 0.061(5) 0.081(6) 0.002(5) -0.016(5) 0.000(4)
O1 0.037(3) 0.025(3) 0.021(3) -0.004(2) 0.000 0.000
O2 0.040(3) 0.042(3) 0.032(3) -0.009(2) -0.003(2) -0.011(2)
O3 0.056(3) 0.029(3) 0.038(3) -0.001(2) 0.005(2) -0.005(2)
O4 0.037(2) 0.030(2) 0.027(2) -0.0072(19) 0.0049(19) -0.008(2)
O5 0.035(3) 0.023(3) 0.022(3) -0.004(3) 0.000 0.000
O6 0.030(2) 0.025(2) 0.027(3) -0.0019(19) 0.0025(19) -0.0039(18)
O7 0.036(3) 0.049(3) 0.049(4) -0.006(3) 0.003(2) -0.006(2)
O8 0.055(3) 0.037(3) 0.035(3) 0.000(2) 0.011(2) -0.013(2)
O9 0.035(2) 0.034(3) 0.027(2) -0.003(2) 0.006(2) -0.0007(19)
O10 0.037(2) 0.026(2) 0.019(2) -0.0008(17) 0.0015(18) -0.0038(18)
O11 0.031(2) 0.027(2) 0.024(2) -0.0014(18) 0.0040(18) -0.0019(18)
O12 0.062(4) 0.041(3) 0.032(3) 0.006(2) 0.006(3) -0.009(3)
O13 0.050(3) 0.046(3) 0.031(3) -0.012(2) 0.009(2) 0.001(3)
O14 0.045(4) 0.037(4) 0.020(3) 0.004(3) 0.000 0.000
O15 0.035(2) 0.027(2) 0.021(2) -0.0016(17) -0.0034(18) -0.0005(18)
O16 0.044(4) 0.030(3) 0.034(4) -0.004(3) 0.000 0.000
O17 0.027(2) 0.024(2) 0.019(2) -0.0002(17) 0.0001(17) 0.0004(17)
O18 0.027(3) 0.027(3) 0.015(3) 0.000(2) 0.000 0.000
O19 0.026(3) 0.020(3) 0.018(3) 0.001(2) 0.000 0.000
O20 0.030(2) 0.032(3) 0.031(3) 0.0019(19) -0.0062(19) 0.0027(18)
O22 0.073(10) 0.31(3) 0.19(2) 0.11(2) 0.000 0.000
O23 0.093(6) 0.146(9) 0.042(5) -0.002(5) 0.015(4) -0.049(6)
O24 0.061(4) 0.065(4) 0.087(6) 0.007(4) 0.020(4) 0.005(3)
O25 0.44(4) 0.186(18) 0.136(18) -0.032(15) 0.041(19) -0.042(17)
N4 0.053(4) 0.059(5) 0.057(5) 0.000(4) 0.010(4) 0.011(4)
V1 0.0288(7) 0.0207(7) 0.0147(7) 0.0003(5) 0.000 0.000

loop_
_atom_type_symbol
_atom_type_description
_atom_type_scat_dispersion_real
_atom_type_scat_dispersion_imag
_atom_type_scat_source
C C 0.0033 0.0016 'International Tables Vol C Tables 4.2.6.8 and 6.1.1.4'
H H 0.0000 0.0000 'International Tables Vol C Tables 4.2.6.8 and 6.1.1.4'
N N 0.0061 0.0033 'International Tables Vol C Tables 4.2.6.8 and 6.1.1.4'
O O 0.0106 0.0060 'International Tables Vol C Tables 4.2.6.8 and 6.1.1.4'
V V 0.3005 0.5294 'International Tables Vol C Tables 4.2.6.8 and 6.1.1.4'
Mo Mo -1.6832 0.6857 'International Tables Vol C Tables 4.2.6.8 and 6.1.1.4'

loop_
_geom_angle_atom_site_label_1
_geom_angle_atom_site_label_2
_geom_angle_atom_site_label_3
_geom_angle
_geom_angle_site_symmetry_1
_geom_angle_site_symmetry_3
_geom_angle_publ_flag
H3A N3 H3B 109.5 . . ?
H3A N3 H3C 109.5 . . ?
H3B N3 H3C 109.5 . . ?
H3A N3 H3D 109.5 . . ?
H3B N3 H3D 109.5 . . ?
H3C N3 H3D 109.5 . . ?
O17 C1 C3 112.6(5) . . ?
O17 C1 H1A 109.1 . . ?
C3 C1 H1A 109.1 . . ?
O17 C1 H1B 109.1 . . ?
C3 C1 H1B 109.1 . . ?
H1A C1 H1B 107.8 . . ?
O19 C2 C3 112.7(7) . . ?
O19 C2 H2A 109.1 . . ?
C3 C2 H2A 109.1 . . ?
O19 C2 H2B 109.1 . . ?
C3 C2 H2B 109.1 . . ?
H2A C2 H2B 107.8 . . ?
C1 C3 C1 110.8(8) . 3_655 ?
C1 C3 C2 111.0(5) . . ?
C1 C3 C2 111.0(5) 3_655 . ?
C1 C3 C4 109.4(18) . . ?
C1 C3 C4 106(2) 3_655 . ?
C2 C3 C4 108.6(9) . . ?
O21 C4 C3 121(3) . . ?
O21 C4 H4A 107.1 . . ?
C3 C4 H4A 107.1 . . ?
O21 C4 H4B 107.1 . . ?
C3 C4 H4B 107.1 . . ?
H4A C4 H4B 106.8 . . ?
C4 O21 H21 109.5 . . ?
O3 Mo1 O2 103.6(3) . . ?
O3 Mo1 O4 96.4(2) . . ?
O2 Mo1 O4 102.3(2) . . ?
O3 Mo1 O1 97.7(3) . . ?
O2 Mo1 O1 99.7(2) . . ?
O4 Mo1 O1 150.2(2) . . ?
O3 Mo1 O6 168.3(2) . . ?
O2 Mo1 O6 88.1(2) . . ?
O4 Mo1 O6 79.53(19) . . ?
O1 Mo1 O6 81.3(2) . . ?
O3 Mo1 O5 89.0(3) . . ?
O2 Mo1 O5 165.8(2) . . ?
O4 Mo1 O5 82.52(18) . . ?
O1 Mo1 O5 71.6(2) . . ?
O6 Mo1 O5 79.6(2) . . ?
O8 Mo2 O7 103.0(3) . . ?
O8 Mo2 O4 96.4(2) . . ?
O7 Mo2 O4 103.3(3) . . ?
O8 Mo2 O9 97.1(2) . . ?
O7 Mo2 O9 98.9(3) . . ?
O4 Mo2 O9 150.6(2) . . ?
O8 Mo2 O11 168.6(2) . . ?
O7 Mo2 O11 88.4(2) . . ?
O4 Mo2 O11 80.05(19) . . ?
O9 Mo2 O11 81.59(18) . . ?
O8 Mo2 O10 89.2(2) . . ?
O7 Mo2 O10 165.7(2) . . ?
O4 Mo2 O10 82.47(19) . . ?
O9 Mo2 O10 71.80(19) . . ?
O11 Mo2 O10 79.64(17) . . ?
O13 Mo3 O12 103.9(3) . . ?
O13 Mo3 O14 101.1(3) . . ?
O12 Mo3 O14 98.2(3) . . ?
O13 Mo3 O9 98.8(2) . . ?
O12 Mo3 O9 97.5(3) . . ?
O14 Mo3 O9 150.7(3) . . ?
O13 Mo3 O15 88.9(2) . 3_655 ?
O12 Mo3 O15 167.2(2) . 3_655 ?
O14 Mo3 O15 78.8(2) . 3_655 ?
O9 Mo3 O15 80.39(19) . 3_655 ?
O13 Mo3 O10 166.0(2) . . ?
O12 Mo3 O10 88.0(2) . . ?
O14 Mo3 O10 84.1(2) . . ?
O9 Mo3 O10 71.94(19) . . ?
O15 Mo3 O10 79.34(16) 3_655 . ?
O16 Mo4 O15 105.0(2) . . ?
O16 Mo4 O15 105.0(2) . 3_655 ?
O15 Mo4 O15 99.3(3) . 3_655 ?
O16 Mo4 O17 93.0(2) . . ?
O15 Mo4 O17 157.95(19) . . ?
O15 Mo4 O17 87.9(2) 3_655 . ?
O16 Mo4 O17 93.0(2) . 3_655 ?
O15 Mo4 O17 87.9(2) . 3_655 ?
O15 Mo4 O17 157.94(19) 3_655 3_655 ?
O17 Mo4 O17 78.4(2) . 3_655 ?
O16 Mo4 O18 160.4(3) . . ?
O15 Mo4 O18 87.39(17) . . ?
O15 Mo4 O18 87.40(17) 3_655 . ?
O17 Mo4 O18 72.05(16) . . ?
O17 Mo4 O18 72.05(16) 3_655 . ?
O20 Mo5 O11 105.0(2) . . ?
O20 Mo5 O6 105.1(2) . . ?
O11 Mo5 O6 98.5(2) . . ?
O20 Mo5 O19 92.8(2) . . ?
O11 Mo5 O19 158.5(2) . . ?
O6 Mo5 O19 88.1(2) . . ?
O20 Mo5 O17 92.3(2) . . ?
O11 Mo5 O17 88.35(19) . . ?
O6 Mo5 O17 158.79(19) . . ?
O19 Mo5 O17 78.8(2) . . ?
O20 Mo5 O18 160.2(2) . . ?
O11 Mo5 O18 87.55(19) . . ?
O6 Mo5 O18 87.7(2) . . ?
O19 Mo5 O18 72.19(18) . . ?
O17 Mo5 O18 72.5(2) . . ?
H1C N1 H1D 109.5 . . ?
H1C N1 H1E 109.5 . . ?
H1D N1 H1E 109.5 . . ?
H1C N1 H1F 109.5 . . ?
H1D N1 H1F 109.5 . . ?
H1E N1 H1F 109.5 . . ?
H2C N2 H2D 109.5 . . ?
H2C N2 H2E 109.5 . . ?
H2D N2 H2E 109.5 . . ?
H2C N2 H2F 109.5 . . ?
H2D N2 H2F 109.5 . . ?
H2E N2 H2F 109.5 . . ?
H26A O26 H26B 111.6 . . ?
Mo1 O1 Mo1 120.7(3) 3_655 . ?
Mo2 O4 Mo1 167.3(3) . . ?
V1 O5 Mo1 127.43(18) . 3_655 ?
V1 O5 Mo1 127.43(18) . . ?
Mo1 O5 Mo1 93.5(2) 3_655 . ?
Mo5 O6 Mo1 144.1(3) . . ?
Mo2 O9 Mo3 119.9(2) . . ?
V1 O10 Mo3 127.6(2) . . ?
V1 O10 Mo2 127.0(2) . . ?
Mo3 O10 Mo2 93.75(17) . . ?
Mo5 O11 Mo2 144.7(3) . . ?
Mo3 O14 Mo3 165.8(4) . 3_655 ?
Mo4 O15 Mo3 143.6(3) . 3_655 ?
C1 O17 Mo5 118.0(4) . . ?
C1 O17 Mo4 118.3(4) . . ?
Mo5 O17 Mo4 112.54(19) . . ?
V1 O18 Mo5 117.3(2) . . ?
V1 O18 Mo5 117.3(2) . 3_655 ?
Mo5 O18 Mo5 101.0(2) . 3_655 ?
V1 O18 Mo4 116.7(3) . . ?
Mo5 O18 Mo4 100.9(2) . . ?
Mo5 O18 Mo4 100.9(2) 3_655 . ?
C2 O19 Mo5 118.2(2) . 3_655 ?
C2 O19 Mo5 118.2(2) . . ?
Mo5 O19 Mo5 112.8(3) 3_655 . ?
H22A O22 H22B 99.7 . . ?
H23A O23 H23B 104.5 . . ?
H24A O24 H24B 108.4 . . ?
H25A O25 H25B 104.5 . . ?
H4C N4 H4D 109.5 . . ?
H4C N4 H4E 109.4 . . ?
H4D N4 H4E 109.5 . . ?
H4C N4 H4F 109.5 . . ?
H4D N4 H4F 109.5 . . ?
H4E N4 H4F 109.5 . . ?
O5 V1 O10 110.34(19) . . ?
O5 V1 O10 110.34(19) . 3_655 ?
O10 V1 O10 110.2(3) . 3_655 ?
O5 V1 O18 108.6(3) . . ?
O10 V1 O18 108.69(18) . . ?
O10 V1 O18 108.69(19) 3_655 . ?

loop_
_geom_bond_atom_site_label_1
_geom_bond_atom_site_label_2
_geom_bond_distance
_geom_bond_site_symmetry_2
_geom_bond_publ_flag
N3 H3A 0.8899 . ?
N3 H3B 0.8899 . ?
N3 H3C 0.8899 . ?
N3 H3D 0.9099 . ?
C1 O17 1.454(7) . ?
C1 C3 1.523(8) . ?
C1 H1A 0.9700 . ?
C1 H1B 0.9700 . ?
C2 O19 1.439(10) . ?
C2 C3 1.533(13) . ?
C2 H2A 0.9700 . ?
C2 H2B 0.9700 . ?
C3 C1 1.524(8) 3_655 ?
C3 C4 1.536(15) . ?
C4 O21 1.29(4) . ?
C4 H4A 0.9700 . ?
C4 H4B 0.9700 . ?
O21 H21 0.8200 . ?
Mo1 O3 1.717(5) . ?
Mo1 O2 1.720(5) . ?
Mo1 O4 1.911(5) . ?
Mo1 O1 1.934(3) . ?
Mo1 O6 2.228(5) . ?
Mo1 O5 2.307(4) . ?
Mo2 O8 1.715(5) . ?
Mo2 O7 1.716(5) . ?
Mo2 O4 1.908(5) . ?
Mo2 O9 1.936(5) . ?
Mo2 O11 2.201(5) . ?
Mo2 O10 2.313(5) . ?
Mo3 O13 1.701(5) . ?
Mo3 O12 1.707(5) . ?
Mo3 O14 1.9109(11) . ?
Mo3 O9 1.951(5) . ?
Mo3 O15 2.228(5) 3_655 ?
Mo3 O10 2.296(5) . ?
Mo4 O16 1.689(7) . ?
Mo4 O15 1.780(5) . ?
Mo4 O15 1.780(5) 3_655 ?
Mo4 O17 2.153(4) . ?
Mo4 O17 2.153(4) 3_655 ?
Mo4 O18 2.325(6) . ?
Mo5 O20 1.706(5) . ?
Mo5 O11 1.773(4) . ?
Mo5 O6 1.774(5) . ?
Mo5 O19 2.140(3) . ?
Mo5 O17 2.144(4) . ?
Mo5 O18 2.310(4) . ?
N1 H1C 0.8899 . ?
N1 H1D 0.8900 . ?
N1 H1E 0.8901 . ?
N1 H1F 0.9100 . ?
N2 H2C 0.8898 . ?
N2 H2D 0.8901 . ?
N2 H2E 0.8901 . ?
N2 H2F 0.9100 . ?
O26 H26A 0.8502 . ?
O26 H26B 0.8513 . ?
O1 Mo1 1.934(3) 3_655 ?
O5 V1 1.689(6) . ?
O5 Mo1 2.307(4) 3_655 ?
O10 V1 1.694(5) . ?
O14 Mo3 1.9109(11) 3_655 ?
O15 Mo3 2.228(5) 3_655 ?
O18 V1 1.798(6) . ?
O18 Mo5 2.310(4) 3_655 ?
O19 Mo5 2.140(3) 3_655 ?
O22 H22A 0.8477 . ?
O22 H22B 0.9599 . ?
O23 H23A 0.8499 . ?
O23 H23B 0.8498 . ?
O24 H24A 0.8500 . ?
O24 H24B 0.8494 . ?
O25 H25A 0.8500 . ?
O25 H25B 0.8500 . ?
N4 H4C 0.8901 . ?
N4 H4D 0.8901 . ?
N4 H4E 0.8901 . ?
N4 H4F 0.9099 . ?
V1 O10 1.694(5) 3_655 ?
